data_8105675
loop_
_publ_author_name
'Wei, Wei'
'Wu, Qiong'
'Zhang, Heng-Qiang'
'Liu, Rui'
'Chen, Hong-Li'

_publ_section_title
;
 Crystal structure of
 bis(4-bromo-2-(((3-chloropropyl)imino)methyl)phenolato-\k2
 N,O)-oxidovanadium(IV), C20H20Br2Cl2N2O3V
;
_journal_issue 3
_journal_name_full 'Zeitschrift f\"ur Kristallographie - New Crystal Structures'
_journal_page_first 443
_journal_page_last 444
_journal_paper_doi 10.1515/ncrs-2018-0456
_journal_volume 234
_journal_year 2019
_chemical_formula_moiety 'C20 H20 Br2 Cl2 N2 O3 V'
_chemical_formula_sum 'C20 H20 Br2 Cl2 N2 O3 V'
_chemical_formula_weight 618.04
_chemical_name_systematic
;
2-{(E) [3-chloropropyl)imino]}-5-bromo phenol-oxovanadium(IV)
;
_space_group_crystal_system monoclinic
_space_group_IT_number 14
_space_group_name_Hall '-P 2ybc'
_space_group_name_H-M_alt 'P 1 21/c 1'
_atom_sites_solution_hydrogens geom
_audit_creation_method SHELXL-2018/1
_cell_angle_alpha 90
_cell_angle_beta 115.879(9)
_cell_angle_gamma 90
_cell_formula_units_Z 4
_cell_length_a 11.9615(8)
_cell_length_b 16.5865(7)
_cell_length_c 12.9110(10)
_cell_measurement_reflns_used 4099
_cell_measurement_temperature 153(2)
_cell_measurement_theta_max 28.6430
_cell_measurement_theta_min 3.3820
_cell_volume 2304.7(3)
_computing_cell_refinement 'CrysAlisPro 1.171.38.41 (Rigaku OD, 2015)'
_computing_data_collection 'CrysAlisPro 1.171.38.41 (Rigaku OD, 2015)'
_computing_data_reduction 'CrysAlisPro 1.171.38.41 (Rigaku OD, 2015)'
_computing_molecular_graphics 'PLATON (Spek, 2009)'
_computing_publication_material 'PLATON (Spek, 2009)'
_computing_structure_refinement 'SHELXL-2018/1 (Sheldrick, 2015)'
_computing_structure_solution 'SHELXS-2018/1 (Sheldrick, 2015)'
_diffrn_ambient_temperature 153(2)
_diffrn_detector 'CCD plate'
_diffrn_detector_area_resol_mean 16.1213
_diffrn_detector_type Eos
_diffrn_measured_fraction_theta_full 0.999
_diffrn_measured_fraction_theta_max 0.999
_diffrn_measurement_device_type 'Xcalibur, Eos, Gemini'
_diffrn_measurement_method 'phi and omega scans'
_diffrn_radiation_monochromator graphite
_diffrn_radiation_source 'fine-focus sealed tube'
_diffrn_radiation_type MoK\a
_diffrn_radiation_wavelength 0.71073
_diffrn_reflns_av_R_equivalents 0.0678
_diffrn_reflns_av_unetI/netI 0.0610
_diffrn_reflns_Laue_measured_fraction_full 0.999
_diffrn_reflns_Laue_measured_fraction_max 0.999
_diffrn_reflns_limit_h_max 14
_diffrn_reflns_limit_h_min -9
_diffrn_reflns_limit_k_max 20
_diffrn_reflns_limit_k_min -19
_diffrn_reflns_limit_l_max 15
_diffrn_reflns_limit_l_min -15
_diffrn_reflns_number 15913
_diffrn_reflns_point_group_measured_fraction_full 0.999
_diffrn_reflns_point_group_measured_fraction_max 0.999
_diffrn_reflns_theta_full 25.242
_diffrn_reflns_theta_max 25.997
_diffrn_reflns_theta_min 3.018
_diffrn_source_type 'Enhance (Mo) X-ray Source'
_exptl_absorpt_coefficient_mu 4.154
_exptl_absorpt_correction_T_max 1.00000
_exptl_absorpt_correction_T_min 0.28213
_exptl_absorpt_correction_type multi-scan
_exptl_absorpt_process_details
;
CrysAlisPro 1.171.38.41 (Rigaku Oxford Diffraction, 2015)
Empirical absorption correction using spherical harmonics,
 implemented in SCALE3 ABSPACK scaling algorithm.
;
_exptl_crystal_colour pink
_exptl_crystal_density_diffrn 1.781
_exptl_crystal_description block
_exptl_crystal_F_000 1220
_exptl_crystal_size_max 0.22
_exptl_crystal_size_mid 0.20
_exptl_crystal_size_min 0.18
_refine_diff_density_max 0.908
_refine_diff_density_min -0.879
_refine_diff_density_rms 0.104
_refine_ls_extinction_coef .
_refine_ls_extinction_method none
_refine_ls_goodness_of_fit_ref 1.055
_refine_ls_hydrogen_treatment constr
_refine_ls_matrix_type full
_refine_ls_number_parameters 271
_refine_ls_number_reflns 4522
_refine_ls_number_restraints 0
_refine_ls_restrained_S_all 1.055
_refine_ls_R_factor_all 0.0681
_refine_ls_R_factor_gt 0.0459
_refine_ls_shift/su_max 0.001
_refine_ls_shift/su_mean 0.000
_refine_ls_structure_factor_coef Fsqd
_refine_ls_weighting_details 'w=1/[\s^2^(Fo^2^)+(0.0486P)^2^] where P=(Fo^2^+2Fc^2^)/3'
_refine_ls_weighting_scheme calc
_refine_ls_wR_factor_gt 0.1025
_refine_ls_wR_factor_ref 0.1132
_reflns_Friedel_coverage 0.000
_reflns_Friedel_fraction_full .
_reflns_Friedel_fraction_max .
_reflns_number_gt 3426
_reflns_number_total 4522
_reflns_threshold_expression 'I > 2\s(I)'
_cod_data_source_file suppl_ncrs-2018-0456_suppl.cif
_cod_data_source_block exp_3931
_cod_original_sg_symbol_H-M 'P 21/c'
_cod_database_code 8105675
_shelx_shelxl_version_number 2018/1
_shelx_space_group_comment
;
The symmetry employed for this shelxl refinement is uniquely defined
by the following loop, which should always be used as a source of
symmetry information in preference to the above space-group names.
They are only intended as comments.
;

loop_
_space_group_symop_operation_xyz
'x, y, z'
'-x, y+1/2, -z+1/2'
'-x, -y, -z'
'x, -y-1/2, z-1/2'

loop_
_atom_site_label
_atom_site_type_symbol
_atom_site_fract_x
_atom_site_fract_y
_atom_site_fract_z
_atom_site_U_iso_or_equiv
_atom_site_adp_type
_atom_site_occupancy
_atom_site_site_symmetry_order
_atom_site_calc_flag
_atom_site_refinement_flags_posn
_atom_site_refinement_flags_adp
_atom_site_refinement_flags_occupancy
_atom_site_disorder_assembly
_atom_site_disorder_group
Br1 Br 1.39699(4) 0.68672(2) 0.51587(4) 0.03736(16) Uani 1 1 d . . . . .
Br2 Br 0.62594(5) -0.03933(3) 0.27680(5) 0.05447(19) Uani 1 1 d . . . . .
C1 C 1.0908(3) 0.4870(2) 0.4017(3) 0.0235(9) Uani 1 1 d . . . . .
C2 C 1.0631(3) 0.5681(2) 0.4115(3) 0.0267(9) Uani 1 1 d . . . . .
H2 H 0.982001 0.582228 0.395633 0.032 Uiso 1 1 calc R U . . .
C3 C 1.1516(3) 0.6268(2) 0.4435(3) 0.0279(9) Uani 1 1 d . . . . .
H3 H 1.130510 0.680452 0.446462 0.033 Uiso 1 1 calc R U . . .
C4 C 1.2737(4) 0.6054(2) 0.4715(3) 0.0265(9) Uani 1 1 d . . . . .
C5 C 1.3053(4) 0.5264(2) 0.4660(3) 0.0275(9) Uani 1 1 d . . . . .
H5 H 1.387745 0.512871 0.486506 0.033 Uiso 1 1 calc R U . . .
C6 C 1.2140(3) 0.4661(2) 0.4298(3) 0.0249(9) Uani 1 1 d . . . . .
C7 C 1.2514(3) 0.3848(2) 0.4194(3) 0.0259(9) Uani 1 1 d . . . . .
H7 H 1.336360 0.375389 0.448188 0.031 Uiso 1 1 calc R U . . .
C8 C 1.2413(4) 0.2458(2) 0.3784(4) 0.0339(11) Uani 1 1 d . . . . .
H8A H 1.231414 0.210911 0.434153 0.041 Uiso 1 1 calc R U . . .
H8B H 1.329543 0.254703 0.403898 0.041 Uiso 1 1 calc R U . . .
C9 C 1.1889(4) 0.2042(2) 0.2632(4) 0.0376(11) Uani 1 1 d . . . . .
H9A H 1.224808 0.150593 0.273671 0.045 Uiso 1 1 calc R U . . .
H9B H 1.100124 0.197757 0.237044 0.045 Uiso 1 1 calc R U . . .
C10 C 1.2098(4) 0.2451(3) 0.1712(4) 0.0428(12) Uani 1 1 d . . . . .
H10A H 1.188972 0.301755 0.169671 0.051 Uiso 1 1 calc R U . . .
H10B H 1.155138 0.221886 0.097333 0.051 Uiso 1 1 calc R U . . .
C11 C 0.9126(4) 0.1696(2) 0.3513(3) 0.0271(9) Uani 1 1 d . . . . .
C12 C 0.7853(4) 0.1879(2) 0.3062(3) 0.0260(9) Uani 1 1 d . . . . .
C13 C 0.7004(4) 0.1245(2) 0.2873(4) 0.0326(10) Uani 1 1 d . . . . .
H13 H 0.616031 0.135502 0.260167 0.039 Uiso 1 1 calc R U . . .
C14 C 0.7420(4) 0.0467(2) 0.3090(4) 0.0340(11) Uani 1 1 d . . . . .
C15 C 0.8676(4) 0.0292(2) 0.3539(4) 0.0375(11) Uani 1 1 d . . . . .
H15 H 0.894496 -0.024015 0.369339 0.045 Uiso 1 1 calc R U . . .
C16 C 0.9509(4) 0.0891(2) 0.3754(4) 0.0346(11) Uani 1 1 d . . . . .
H16 H 1.035122 0.076798 0.406696 0.041 Uiso 1 1 calc R U . . .
C17 C 0.7385(3) 0.2684(2) 0.2824(3) 0.0254(9) Uani 1 1 d . . . . .
H17 H 0.654921 0.275279 0.264695 0.030 Uiso 1 1 calc R U . . .
C18 C 0.7331(4) 0.4102(2) 0.2637(4) 0.0291(10) Uani 1 1 d . . . . .
H18A H 0.776003 0.444317 0.330551 0.035 Uiso 1 1 calc R U . . .
H18B H 0.650132 0.400386 0.256621 0.035 Uiso 1 1 calc R U . . .
C19 C 0.7233(4) 0.4545(2) 0.1578(4) 0.0295(10) Uani 1 1 d . . . . .
H19A H 0.678258 0.504413 0.150875 0.035 Uiso 1 1 calc R U . . .
H19B H 0.806276 0.468500 0.168277 0.035 Uiso 1 1 calc R U . . .
C20 C 0.6599(4) 0.4083(3) 0.0479(4) 0.0364(11) Uani 1 1 d . . . . .
H20A H 0.707436 0.360014 0.052037 0.044 Uiso 1 1 calc R U . . .
H20B H 0.657705 0.440930 -0.015323 0.044 Uiso 1 1 calc R U . . .
Cl1 Cl 1.36945(11) 0.23572(8) 0.19286(12) 0.0541(4) Uani 1 1 d . . . . .
Cl2 Cl 0.50465(10) 0.38037(6) 0.01971(11) 0.0456(3) Uani 1 1 d . . . . .
N1 N 1.1797(3) 0.32450(17) 0.3747(3) 0.0261(8) Uani 1 1 d . . . . .
N2 N 0.7996(3) 0.33249(17) 0.2828(3) 0.0225(7) Uani 1 1 d . . . . .
O1 O 0.9994(2) 0.43342(14) 0.3672(2) 0.0289(7) Uani 1 1 d . . . . .
O2 O 0.9545(3) 0.32848(16) 0.1685(2) 0.0345(7) Uani 1 1 d . . . . .
O3 O 0.9979(2) 0.22705(15) 0.3714(2) 0.0318(7) Uani 1 1 d . . . . .
V1 V 0.98367(6) 0.32950(4) 0.30079(6) 0.02260(18) Uani 1 1 d . . . . .

loop_
_atom_site_aniso_label
_atom_site_aniso_U_11
_atom_site_aniso_U_22
_atom_site_aniso_U_33
_atom_site_aniso_U_23
_atom_site_aniso_U_13
_atom_site_aniso_U_12
Br1 0.0351(3) 0.0310(2) 0.0457(3) -0.0079(2) 0.0174(2) -0.01160(18)
Br2 0.0753(4) 0.0359(3) 0.0737(4) -0.0143(3) 0.0525(3) -0.0249(2)
C1 0.026(2) 0.026(2) 0.021(2) 0.0002(17) 0.0121(17) -0.0004(16)
C2 0.023(2) 0.031(2) 0.025(2) 0.0021(18) 0.0099(18) 0.0028(17)
C3 0.031(2) 0.024(2) 0.027(2) 0.0000(18) 0.0110(19) 0.0007(17)
C4 0.031(2) 0.026(2) 0.022(2) -0.0030(18) 0.0111(18) -0.0079(17)
C5 0.0214(19) 0.030(2) 0.030(2) -0.0042(19) 0.0098(18) -0.0036(16)
C6 0.025(2) 0.029(2) 0.025(2) -0.0004(18) 0.0147(18) 0.0001(16)
C7 0.0193(19) 0.029(2) 0.028(2) -0.0002(18) 0.0088(17) 0.0015(16)
C8 0.026(2) 0.029(2) 0.042(3) -0.001(2) 0.011(2) 0.0039(17)
C9 0.032(2) 0.031(2) 0.046(3) -0.006(2) 0.013(2) 0.0006(19)
C10 0.028(2) 0.052(3) 0.038(3) -0.010(2) 0.004(2) 0.003(2)
C11 0.030(2) 0.030(2) 0.023(2) 0.0022(18) 0.0132(18) -0.0020(17)
C12 0.034(2) 0.028(2) 0.021(2) 0.0000(18) 0.0161(19) -0.0044(17)
C13 0.037(2) 0.037(2) 0.034(3) -0.006(2) 0.026(2) -0.0091(19)
C14 0.050(3) 0.025(2) 0.039(3) -0.004(2) 0.031(2) -0.0114(19)
C15 0.057(3) 0.028(2) 0.038(3) 0.004(2) 0.030(2) 0.001(2)
C16 0.036(2) 0.029(2) 0.035(3) 0.005(2) 0.013(2) 0.0011(19)
C17 0.023(2) 0.032(2) 0.024(2) -0.0008(18) 0.0132(18) -0.0001(16)
C18 0.026(2) 0.029(2) 0.034(3) -0.0003(19) 0.0135(19) 0.0043(17)
C19 0.029(2) 0.022(2) 0.038(3) 0.0026(19) 0.014(2) 0.0004(16)
C20 0.042(3) 0.038(2) 0.029(3) 0.011(2) 0.015(2) 0.010(2)
Cl1 0.0420(7) 0.0714(9) 0.0534(8) -0.0075(7) 0.0251(6) -0.0029(6)
Cl2 0.0320(6) 0.0387(6) 0.0498(8) -0.0073(6) 0.0028(5) 0.0031(5)
N1 0.0235(17) 0.0251(17) 0.030(2) -0.0012(15) 0.0118(15) -0.0002(13)
N2 0.0241(17) 0.0234(16) 0.0205(18) 0.0014(14) 0.0102(14) -0.0010(13)
O1 0.0241(14) 0.0245(14) 0.0379(18) -0.0022(13) 0.0133(13) -0.0036(11)
O2 0.0329(16) 0.0435(17) 0.0292(17) 0.0028(14) 0.0156(14) 0.0006(13)
O3 0.0240(14) 0.0289(15) 0.0363(18) 0.0089(13) 0.0073(13) -0.0015(12)
V1 0.0206(3) 0.0240(3) 0.0232(4) 0.0012(3) 0.0095(3) -0.0004(3)

loop_
_atom_type_symbol
_atom_type_description
_atom_type_scat_dispersion_real
_atom_type_scat_dispersion_imag
_atom_type_scat_source
C C 0.0033 0.0016 'International Tables Vol C Tables 4.2.6.8 and 6.1.1.4'
H H 0.0000 0.0000 'International Tables Vol C Tables 4.2.6.8 and 6.1.1.4'
N N 0.0061 0.0033 'International Tables Vol C Tables 4.2.6.8 and 6.1.1.4'
O O 0.0106 0.0060 'International Tables Vol C Tables 4.2.6.8 and 6.1.1.4'
Cl Cl 0.1484 0.1585 'International Tables Vol C Tables 4.2.6.8 and 6.1.1.4'
V V 0.3005 0.5294 'International Tables Vol C Tables 4.2.6.8 and 6.1.1.4'
Br Br -0.2901 2.4595 'International Tables Vol C Tables 4.2.6.8 and 6.1.1.4'

loop_
_geom_angle_atom_site_label_1
_geom_angle_atom_site_label_2
_geom_angle_atom_site_label_3
_geom_angle
_geom_angle_site_symmetry_1
_geom_angle_site_symmetry_3
O1 C1 C6 122.7(3) . .
O1 C1 C2 118.8(3) . .
C6 C1 C2 118.5(3) . .
C3 C2 C1 122.0(4) . .
C3 C2 H2 119.0 . .
C1 C2 H2 119.0 . .
C2 C3 C4 119.0(4) . .
C2 C3 H3 120.5 . .
C4 C3 H3 120.5 . .
C5 C4 C3 120.9(3) . .
C5 C4 Br1 119.9(3) . .
C3 C4 Br1 119.2(3) . .
C4 C5 C6 120.3(4) . .
C4 C5 H5 119.8 . .
C6 C5 H5 119.8 . .
C1 C6 C5 119.2(3) . .
C1 C6 C7 122.8(3) . .
C5 C6 C7 117.9(3) . .
N1 C7 C6 126.6(3) . .
N1 C7 H7 116.7 . .
C6 C7 H7 116.7 . .
N1 C8 C9 112.5(3) . .
N1 C8 H8A 109.1 . .
C9 C8 H8A 109.1 . .
N1 C8 H8B 109.1 . .
C9 C8 H8B 109.1 . .
H8A C8 H8B 107.8 . .
C10 C9 C8 116.0(4) . .
C10 C9 H9A 108.3 . .
C8 C9 H9A 108.3 . .
C10 C9 H9B 108.3 . .
C8 C9 H9B 108.3 . .
H9A C9 H9B 107.4 . .
C9 C10 Cl1 111.8(3) . .
C9 C10 H10A 109.3 . .
Cl1 C10 H10A 109.3 . .
C9 C10 H10B 109.3 . .
Cl1 C10 H10B 109.3 . .
H10A C10 H10B 107.9 . .
O3 C11 C16 119.3(4) . .
O3 C11 C12 121.6(3) . .
C16 C11 C12 119.1(4) . .
C11 C12 C13 118.7(4) . .
C11 C12 C17 122.8(3) . .
C13 C12 C17 118.4(4) . .
C14 C13 C12 119.9(4) . .
C14 C13 H13 120.1 . .
C12 C13 H13 120.1 . .
C13 C14 C15 121.0(4) . .
C13 C14 Br2 119.7(3) . .
C15 C14 Br2 119.2(3) . .
C16 C15 C14 120.1(4) . .
C16 C15 H15 120.0 . .
C14 C15 H15 120.0 . .
C15 C16 C11 121.1(4) . .
C15 C16 H16 119.4 . .
C11 C16 H16 119.4 . .
N2 C17 C12 127.0(4) . .
N2 C17 H17 116.5 . .
C12 C17 H17 116.5 . .
N2 C18 C19 113.5(3) . .
N2 C18 H18A 108.9 . .
C19 C18 H18A 108.9 . .
N2 C18 H18B 108.9 . .
C19 C18 H18B 108.9 . .
H18A C18 H18B 107.7 . .
C20 C19 C18 114.6(3) . .
C20 C19 H19A 108.6 . .
C18 C19 H19A 108.6 . .
C20 C19 H19B 108.6 . .
C18 C19 H19B 108.6 . .
H19A C19 H19B 107.6 . .
C19 C20 Cl2 112.1(3) . .
C19 C20 H20A 109.2 . .
Cl2 C20 H20A 109.2 . .
C19 C20 H20B 109.2 . .
Cl2 C20 H20B 109.2 . .
H20A C20 H20B 107.9 . .
C7 N1 C8 116.4(3) . .
C7 N1 V1 124.5(3) . .
C8 N1 V1 119.0(2) . .
C17 N2 C18 117.1(3) . .
C17 N2 V1 122.9(3) . .
C18 N2 V1 119.9(2) . .
C1 O1 V1 131.8(3) . .
C11 O3 V1 130.0(2) . .
O2 V1 O1 115.32(13) . .
O2 V1 O3 116.00(13) . .
O1 V1 O3 128.68(13) . .
O2 V1 N2 98.81(14) . .
O1 V1 N2 85.50(12) . .
O3 V1 N2 86.80(12) . .
O2 V1 N1 99.51(14) . .
O1 V1 N1 87.69(11) . .
O3 V1 N1 84.21(11) . .
N2 V1 N1 161.65(14) . .

loop_
_geom_bond_atom_site_label_1
_geom_bond_atom_site_label_2
_geom_bond_distance
_geom_bond_site_symmetry_2
Br1 C4 1.894(4) .
Br2 C14 1.906(4) .
C1 O1 1.326(4) .
C1 C6 1.399(5) .
C1 C2 1.404(5) .
C2 C3 1.362(5) .
C2 H2 0.9300 .
C3 C4 1.389(5) .
C3 H3 0.9300 .
C4 C5 1.374(5) .
C5 C6 1.402(5) .
C5 H5 0.9300 .
C6 C7 1.445(5) .
C7 N1 1.280(4) .
C7 H7 0.9300 .
C8 N1 1.490(5) .
C8 C9 1.506(6) .
C8 H8A 0.9700 .
C8 H8B 0.9700 .
C9 C10 1.480(6) .
C9 H9A 0.9700 .
C9 H9B 0.9700 .
C10 Cl1 1.813(5) .
C10 H10A 0.9700 .
C10 H10B 0.9700 .
C11 O3 1.335(4) .
C11 C16 1.403(5) .
C11 C12 1.406(5) .
C12 C13 1.407(5) .
C12 C17 1.429(5) .
C13 C14 1.368(5) .
C13 H13 0.9300 .
C14 C15 1.384(6) .
C15 C16 1.348(6) .
C15 H15 0.9300 .
C16 H16 0.9300 .
C17 N2 1.289(5) .
C17 H17 0.9300 .
C18 N2 1.478(4) .
C18 C19 1.511(6) .
C18 H18A 0.9700 .
C18 H18B 0.9700 .
C19 C20 1.496(6) .
C19 H19A 0.9700 .
C19 H19B 0.9700 .
C20 Cl2 1.790(4) .
C20 H20A 0.9700 .
C20 H20B 0.9700 .
N1 V1 2.112(3) .
N2 V1 2.111(3) .
O1 V1 1.897(3) .
O2 V1 1.587(3) .
O3 V1 1.901(3) .

loop_
_geom_hbond_atom_site_label_D
_geom_hbond_atom_site_label_H
_geom_hbond_atom_site_label_A
_geom_hbond_distance_DH
_geom_hbond_distance_HA
_geom_hbond_distance_DA
_geom_hbond_angle_DHA
_geom_hbond_site_symmetry_A
_geom_hbond_publ_flag
C8 H8B Cl2 0.97 2.98 3.551(4) 118.5 4_666 yes
C9 H9B O3 0.97 2.57 3.180(6) 121.1 . yes

loop_
_geom_torsion_atom_site_label_1
_geom_torsion_atom_site_label_2
_geom_torsion_atom_site_label_3
_geom_torsion_atom_site_label_4
_geom_torsion
_geom_torsion_site_symmetry_1
_geom_torsion_site_symmetry_2
_geom_torsion_site_symmetry_3
_geom_torsion_site_symmetry_4
O1 C1 C2 C3 -178.2(4) . . . .
C6 C1 C2 C3 2.3(6) . . . .
C1 C2 C3 C4 -2.5(6) . . . .
C2 C3 C4 C5 0.7(6) . . . .
C2 C3 C4 Br1 179.9(3) . . . .
C3 C4 C5 C6 1.2(6) . . . .
Br1 C4 C5 C6 -178.0(3) . . . .
O1 C1 C6 C5 -179.8(4) . . . .
C2 C1 C6 C5 -0.2(6) . . . .
O1 C1 C6 C7 2.3(6) . . . .
C2 C1 C6 C7 -178.1(4) . . . .
C4 C5 C6 C1 -1.4(6) . . . .
C4 C5 C6 C7 176.6(4) . . . .
C1 C6 C7 N1 7.1(7) . . . .
C5 C6 C7 N1 -170.8(4) . . . .
N1 C8 C9 C10 65.7(5) . . . .
C8 C9 C10 Cl1 73.8(4) . . . .
O3 C11 C12 C13 -179.8(4) . . . .
C16 C11 C12 C13 0.3(6) . . . .
O3 C11 C12 C17 -2.1(6) . . . .
C16 C11 C12 C17 178.1(4) . . . .
C11 C12 C13 C14 -2.3(6) . . . .
C17 C12 C13 C14 179.9(4) . . . .
C12 C13 C14 C15 2.7(7) . . . .
C12 C13 C14 Br2 -177.2(3) . . . .
C13 C14 C15 C16 -1.0(7) . . . .
Br2 C14 C15 C16 178.8(3) . . . .
C14 C15 C16 C11 -1.0(7) . . . .
O3 C11 C16 C15 -178.6(4) . . . .
C12 C11 C16 C15 1.3(7) . . . .
C11 C12 C17 N2 10.1(7) . . . .
C13 C12 C17 N2 -172.2(4) . . . .
N2 C18 C19 C20 58.0(5) . . . .
C18 C19 C20 Cl2 59.0(4) . . . .
C6 C7 N1 C8 -177.7(4) . . . .
C6 C7 N1 V1 1.0(6) . . . .
C9 C8 N1 C7 -130.8(4) . . . .
C9 C8 N1 V1 50.3(4) . . . .
C12 C17 N2 C18 -175.6(4) . . . .
C12 C17 N2 V1 7.6(6) . . . .
C19 C18 N2 C17 -119.0(4) . . . .
C19 C18 N2 V1 57.9(4) . . . .
C6 C1 O1 V1 -21.7(6) . . . .
C2 C1 O1 V1 158.8(3) . . . .
C16 C11 O3 V1 153.2(3) . . . .
C12 C11 O3 V1 -26.7(6) . . . .
C1 O1 V1 O2 -76.8(3) . . . .
C1 O1 V1 O3 103.3(3) . . . .
C1 O1 V1 N2 -174.4(3) . . . .
C1 O1 V1 N1 22.6(3) . . . .
